data_4337610
loop_
_publ_author_name
'Azar, Michael R.'
'Boron, 3rd, Thaddeus T'
'Lutter, Jacob C.'
'Daly, Connor I.'
'Zegalia, Kelcie A.'
'Nimthong, Ruthairat'
'Ferrence, Gregory M.'
'Zeller, Matthias'
'Kampf, Jeff W.'
'Pecoraro, Vincent L.'
'Zaleski, Curtis M.'

_publ_section_title
;
 Controllable formation of heterotrimetallic coordination compounds:
 systematically incorporating lanthanide and alkali metal ions into the
 manganese 12-metallacrown-4 framework.
;
_journal_issue 3
_journal_name_full 'Inorganic chemistry'
_journal_page_first 1729
_journal_page_last 1742
_journal_paper_doi 10.1021/ic402865p
_journal_volume 53
_journal_year 2014
_chemical_formula_moiety 'C48 H56 Dy K Mn4 N8 O24, C3 H7 N O'
_chemical_formula_sum 'C51 H63 Dy K Mn4 N9 O25'
_chemical_formula_weight 1623.46
_chemical_name_systematic
; 
 ? 
;
_space_group_IT_number 15
_symmetry_cell_setting monoclinic
_symmetry_space_group_name_Hall '-C 2yc'
_symmetry_space_group_name_H-M 'C 1 2/c 1'
_atom_sites_solution_hydrogens geom
_atom_sites_solution_primary direct
_atom_sites_solution_secondary difmap
_audit_creation_method SHELXL-97
_cell_angle_alpha 90.00
_cell_angle_beta 95.3460(10)
_cell_angle_gamma 90.00
_cell_formula_units_Z 4
_cell_length_a 16.1208(13)
_cell_length_b 16.3127(13)
_cell_length_c 23.4413(18)
_cell_measurement_reflns_used 9643
_cell_measurement_temperature 85(2)
_cell_measurement_theta_max 28.31
_cell_measurement_theta_min 2.41
_cell_volume 6137.6(8)
_computing_cell_refinement 'Bruker SAINTS'
_computing_data_collection 'Bruker SMART-APEX'
_computing_data_reduction 'Bruker SAINT'
_computing_molecular_graphics 'Bruker SHELXTL'
_computing_publication_material 'Bruker SHELXTL'
_computing_structure_refinement 'Bruker SHELXTL'
_computing_structure_solution 'Bruker SHELXTL'
_diffrn_ambient_temperature 85(2)
_diffrn_measured_fraction_theta_full 0.998
_diffrn_measured_fraction_theta_max 0.998
_diffrn_measurement_device_type 'CCD area detector'
_diffrn_measurement_method 'phi and omega scans'
_diffrn_radiation_monochromator graphite
_diffrn_radiation_source 'fine-focus sealed tube'
_diffrn_radiation_type MoK\a
_diffrn_radiation_wavelength 0.71073
_diffrn_reflns_av_R_equivalents 0.0452
_diffrn_reflns_av_sigmaI/netI 0.0201
_diffrn_reflns_limit_h_max 21
_diffrn_reflns_limit_h_min -21
_diffrn_reflns_limit_k_max 21
_diffrn_reflns_limit_k_min -21
_diffrn_reflns_limit_l_max 31
_diffrn_reflns_limit_l_min -31
_diffrn_reflns_number 85865
_diffrn_reflns_theta_full 28.34
_diffrn_reflns_theta_max 28.34
_diffrn_reflns_theta_min 1.75
_exptl_absorpt_coefficient_mu 2.160
_exptl_absorpt_correction_T_max 0.8293
_exptl_absorpt_correction_T_min 0.5830
_exptl_absorpt_correction_type multi-scan
_exptl_absorpt_process_details
;
  Blessing, R. Acta Cryst. (1995) A51 33-38.
  Sheldrick, G.  SADABS (Version 2008/1) Bruker AXS area
  detector absorption and other corrections, University of 
  Gottingen, Germany 2008.
;
_exptl_crystal_colour green
_exptl_crystal_density_diffrn 1.757
_exptl_crystal_density_method 'not measured'
_exptl_crystal_description block
_exptl_crystal_F_000 3268
_exptl_crystal_size_max 0.28
_exptl_crystal_size_mid 0.10
_exptl_crystal_size_min 0.09
_refine_diff_density_max 0.981
_refine_diff_density_min -0.922
_refine_diff_density_rms 0.101
_refine_ls_extinction_method none
_refine_ls_goodness_of_fit_ref 1.096
_refine_ls_hydrogen_treatment constr
_refine_ls_matrix_type full
_refine_ls_number_parameters 438
_refine_ls_number_reflns 7659
_refine_ls_number_restraints 0
_refine_ls_restrained_S_all 1.096
_refine_ls_R_factor_all 0.0373
_refine_ls_R_factor_gt 0.0328
_refine_ls_shift/su_max 0.001
_refine_ls_shift/su_mean 0.000
_refine_ls_structure_factor_coef Fsqd
_refine_ls_weighting_details 'calc w=1/[\s^2^(Fo^2^)+(0.0413P)^2^+18.8887P] where P=(Fo^2^+2Fc^2^)/3'
_refine_ls_weighting_scheme calc
_refine_ls_wR_factor_gt 0.0854
_refine_ls_wR_factor_ref 0.0882
_reflns_number_gt 6935
_reflns_number_total 7659
_reflns_threshold_expression >2sigma(I)
_cod_data_source_file ic402865p_si_001.cif
_cod_data_source_block 14_tb126j
_cod_depositor_comments
;
The following automatic conversions were performed:

'_symmetry_cell_setting' value 'Monoclinic' changed to 'monoclinic'
according to
/usr/data/users/saulius/crontab/automatic-downloads/current/ACS/lib/dictionaries/cif_core.dic
dictionary named 'cif_core.dic' version 2.4.2 from 2011-04-26.

Automatic conversion script
Id: cif_fix_values 2281 2013-09-26 08:29:07Z andrius 
;
_cod_original_sg_symbol_H-M C2/c
_cod_database_code 4337610

loop_
_symmetry_equiv_pos_as_xyz
'x, y, z'
'-x, y, -z+1/2'
'x+1/2, y+1/2, z'
'-x+1/2, y+1/2, -z+1/2'
'-x, -y, -z'
'x, -y, z-1/2'
'-x+1/2, -y+1/2, -z'
'x+1/2, -y+1/2, z-1/2'

loop_
_atom_site_label
_atom_site_type_symbol
_atom_site_fract_x
_atom_site_fract_y
_atom_site_fract_z
_atom_site_U_iso_or_equiv
_atom_site_adp_type
_atom_site_occupancy
_atom_site_symmetry_multiplicity
_atom_site_calc_flag
_atom_site_refinement_flags
_atom_site_disorder_assembly
_atom_site_disorder_group
Dy1 Dy 0.0000 0.176454(9) 0.7500 0.02543(4) Uani 1 2 d S . .
K1 K 0.0000 0.40950(4) 0.7500 0.02207(13) Uani 1 2 d S . .
Mn1 Mn 0.04561(2) 0.29562(2) 0.617233(13) 0.02254(7) Uani 1 1 d . . .
Mn2 Mn -0.19890(2) 0.28551(2) 0.705369(13) 0.02277(7) Uani 1 1 d . . .
C1 C -0.27976(14) 0.32457(14) 0.59302(9) 0.0270(5) Uani 1 1 d . . .
C2 C -0.35538(15) 0.33729(16) 0.55965(10) 0.0324(5) Uani 1 1 d . . .
H2 H -0.4062 0.3321 0.5769 0.039 Uiso 1 1 calc R . .
C3 C -0.35767(16) 0.35712(18) 0.50259(11) 0.0380(6) Uani 1 1 d . . .
H3 H -0.4099 0.3651 0.4810 0.046 Uiso 1 1 calc R . .
C4 C -0.28469(17) 0.36555(19) 0.47623(11) 0.0403(6) Uani 1 1 d . . .
H4 H -0.2865 0.3806 0.4370 0.048 Uiso 1 1 calc R . .
C5 C -0.20906(16) 0.35177(17) 0.50791(10) 0.0329(5) Uani 1 1 d . . .
H5 H -0.1589 0.3571 0.4899 0.039 Uiso 1 1 calc R . .
C6 C -0.20512(14) 0.33012(14) 0.56608(9) 0.0267(5) Uani 1 1 d . . .
C7 C -0.12276(14) 0.31097(14) 0.59546(9) 0.0242(4) Uani 1 1 d . . .
C8 C 0.20407(14) 0.33233(15) 0.57442(10) 0.0272(5) Uani 1 1 d . . .
C9 C 0.24593(16) 0.34659(19) 0.52560(11) 0.0381(6) Uani 1 1 d . . .
H9 H 0.2145 0.3553 0.4898 0.046 Uiso 1 1 calc R . .
C10 C 0.33189(16) 0.34822(19) 0.52839(11) 0.0374(6) Uani 1 1 d . . .
H10 H 0.3588 0.3578 0.4946 0.045 Uiso 1 1 calc R . .
C11 C 0.37900(15) 0.33591(16) 0.58009(11) 0.0319(5) Uani 1 1 d . . .
H11 H 0.4381 0.3369 0.5819 0.038 Uiso 1 1 calc R . .
C12 C 0.33954(14) 0.32211(15) 0.62911(10) 0.0275(5) Uani 1 1 d . . .
H12 H 0.3719 0.3137 0.6646 0.033 Uiso 1 1 calc R . .
C13 C 0.25186(14) 0.32032(14) 0.62706(9) 0.0243(4) Uani 1 1 d . . .
C14 C 0.21489(13) 0.30428(13) 0.68096(9) 0.0230(4) Uani 1 1 d . . .
C15 C -0.20799(15) 0.47673(15) 0.67969(10) 0.0296(5) Uani 1 1 d . . .
H15 H -0.2541 0.4535 0.6571 0.036 Uiso 1 1 calc R . .
C16 C -0.12975(16) 0.59976(17) 0.70843(12) 0.0387(6) Uani 1 1 d . . .
H16A H -0.1550 0.6427 0.7304 0.058 Uiso 1 1 calc R . .
H16B H -0.0912 0.6247 0.6835 0.058 Uiso 1 1 calc R . .
H16C H -0.0992 0.5614 0.7348 0.058 Uiso 1 1 calc R . .
C17 C -0.24871(19) 0.60528(18) 0.63375(12) 0.0438(7) Uani 1 1 d . . .
H17A H -0.2145 0.6394 0.6108 0.066 Uiso 1 1 calc R . .
H17B H -0.2840 0.6405 0.6552 0.066 Uiso 1 1 calc R . .
H17C H -0.2839 0.5691 0.6084 0.066 Uiso 1 1 calc R . .
C18 C -0.18312(17) 0.10016(17) 0.69639(10) 0.0360(6) Uani 1 1 d . . .
C19 C -0.2164(2) 0.01508(19) 0.68141(16) 0.0560(9) Uani 1 1 d . . .
H19A H -0.2312 0.0114 0.6400 0.084 Uiso 0.50 1 calc PR . .
H19B H -0.2659 0.0046 0.7016 0.084 Uiso 0.50 1 calc PR . .
H19C H -0.1735 -0.0258 0.6930 0.084 Uiso 0.50 1 calc PR . .
H19D H -0.2159 -0.0179 0.7164 0.084 Uiso 0.50 1 calc PR . .
H19E H -0.1812 -0.0111 0.6548 0.084 Uiso 0.50 1 calc PR . .
H19F H -0.2736 0.0193 0.6634 0.084 Uiso 0.50 1 calc PR . .
C20 C 0.00000(18) 0.49300(19) 0.60421(11) 0.0403(6) Uani 1 1 d . . .
H20 H -0.0394 0.4672 0.5774 0.048 Uiso 1 1 calc R . .
C21 C -0.0287(2) 0.6188(2) 0.55112(13) 0.0507(8) Uani 1 1 d . . .
H21A H 0.0113 0.6436 0.5272 0.076 Uiso 1 1 calc R . .
H21B H -0.0603 0.6621 0.5684 0.076 Uiso 1 1 calc R . .
H21C H -0.0670 0.5834 0.5274 0.076 Uiso 1 1 calc R . .
C22 C 0.0785(2) 0.6139(3) 0.63377(15) 0.0611(9) Uani 1 1 d . . .
H22A H 0.0516 0.6415 0.6643 0.092 Uiso 0.50 1 calc PR . .
H22B H 0.1071 0.6546 0.6119 0.092 Uiso 0.50 1 calc PR . .
H22C H 0.1190 0.5740 0.6507 0.092 Uiso 0.50 1 calc PR . .
H22D H 0.1336 0.6052 0.6203 0.092 Uiso 0.50 1 calc PR . .
H22E H 0.0780 0.5921 0.6727 0.092 Uiso 0.50 1 calc PR . .
H22F H 0.0661 0.6727 0.6339 0.092 Uiso 0.50 1 calc PR . .
C23 C 0.04560(15) 0.11053(16) 0.62249(10) 0.0314(5) Uani 1 1 d . . .
C24 C 0.0294(2) 0.02677(18) 0.59631(13) 0.0481(7) Uani 1 1 d . . .
H24A H 0.0672 -0.0132 0.6161 0.072 Uiso 1 1 calc R . .
H24B H 0.0389 0.0284 0.5556 0.072 Uiso 1 1 calc R . .
H24C H -0.0284 0.0108 0.6002 0.072 Uiso 1 1 calc R . .
N1 N -0.11646(11) 0.28508(12) 0.64865(8) 0.0230(4) Uani 1 1 d . . .
N2 N 0.13465(11) 0.29001(11) 0.68026(7) 0.0213(4) Uani 1 1 d . . .
N3 N -0.19481(13) 0.55594(13) 0.67363(9) 0.0315(5) Uani 1 1 d . . .
N4 N 0.01495(14) 0.57123(15) 0.59525(9) 0.0383(5) Uani 1 1 d . . .
O1 O -0.28312(10) 0.30924(12) 0.64874(7) 0.0313(4) Uani 1 1 d . . .
O2 O -0.03297(9) 0.27365(10) 0.67119(6) 0.0234(3) Uani 1 1 d . . .
O3 O -0.05653(10) 0.31966(10) 0.56845(7) 0.0269(3) Uani 1 1 d . . .
O4 O 0.12081(10) 0.33110(11) 0.56781(7) 0.0300(4) Uani 1 1 d . . .
O5 O 0.26232(10) 0.30229(11) 0.72862(7) 0.0277(4) Uani 1 1 d . . .
O6 O 0.10983(9) 0.27460(10) 0.73532(6) 0.0233(3) Uani 1 1 d . . .
O7 O -0.16581(10) 0.43013(11) 0.71209(7) 0.0301(4) Uani 1 1 d . . .
O8 O -0.23318(11) 0.15810(12) 0.70071(8) 0.0360(4) Uani 1 1 d . . .
O9 O -0.10541(12) 0.10775(11) 0.70144(7) 0.0357(4) Uani 1 1 d . . .
O10 O 0.03133(12) 0.44989(13) 0.64333(7) 0.0389(4) Uani 1 1 d . . .
O11 O 0.04533(11) 0.17077(10) 0.58941(7) 0.0289(4) Uani 1 1 d . . .
O12 O 0.05970(11) 0.11408(11) 0.67656(7) 0.0333(4) Uani 1 1 d . . .
O13 O 0.4924(5) 0.2174(3) 0.7701(3) 0.087(3) Uani 0.50 1 d P A -1
C25 C 0.4649(3) 0.2859(4) 0.7773(3) 0.0428(14) Uani 0.50 1 d P A -1
H25 H 0.4207 0.2941 0.8008 0.051 Uiso 0.50 1 calc PR A -1
N5 N 0.5000 0.3525(2) 0.7500 0.0432(8) Uani 1 2 d S . .
C26 C 0.5550(3) 0.3461(5) 0.7110(3) 0.0488(16) Uani 0.50 1 d P A -1
H26A H 0.5868 0.2952 0.7173 0.073 Uiso 0.50 1 calc PR A -1
H26B H 0.5932 0.3930 0.7145 0.073 Uiso 0.50 1 calc PR A -1
H26C H 0.5255 0.3455 0.6725 0.073 Uiso 0.50 1 calc PR A -1
C27 C 0.4567(5) 0.4306(4) 0.7612(4) 0.068(2) Uani 0.50 1 d P A -1
H27A H 0.4036 0.4186 0.7766 0.102 Uiso 0.50 1 calc PR A -1
H27B H 0.4463 0.4614 0.7253 0.102 Uiso 0.50 1 calc PR A -1
H27C H 0.4918 0.4634 0.7890 0.102 Uiso 0.50 1 calc PR A -1

loop_
_atom_site_aniso_label
_atom_site_aniso_U_11
_atom_site_aniso_U_22
_atom_site_aniso_U_33
_atom_site_aniso_U_23
_atom_site_aniso_U_13
_atom_site_aniso_U_12
Dy1 0.02931(7) 0.02818(7) 0.01950(7) 0.000 0.00599(5) 0.000
K1 0.0218(3) 0.0267(3) 0.0178(3) 0.000 0.0026(2) 0.000
Mn1 0.02063(14) 0.03314(17) 0.01434(13) 0.00107(12) 0.00424(11) -0.00136(12)
Mn2 0.01882(14) 0.03345(17) 0.01624(14) -0.00157(12) 0.00265(11) -0.00208(12)
C1 0.0271(10) 0.0332(11) 0.0203(10) -0.0055(8) 0.0009(8) -0.0002(9)
C2 0.0274(11) 0.0438(13) 0.0255(11) -0.0081(10) -0.0003(9) 0.0039(10)
C3 0.0328(12) 0.0522(15) 0.0274(12) -0.0064(11) -0.0063(10) 0.0105(11)
C4 0.0429(14) 0.0549(16) 0.0221(11) -0.0005(11) -0.0024(10) 0.0104(12)
C5 0.0314(11) 0.0449(13) 0.0223(10) -0.0020(10) 0.0023(9) 0.0037(10)
C6 0.0267(10) 0.0338(11) 0.0191(9) -0.0026(8) -0.0007(8) 0.0019(9)
C7 0.0238(9) 0.0319(11) 0.0170(9) -0.0032(8) 0.0024(8) 0.0001(8)
C8 0.0240(10) 0.0340(11) 0.0246(10) 0.0008(9) 0.0079(8) -0.0009(9)
C9 0.0299(11) 0.0619(17) 0.0233(11) 0.0051(11) 0.0070(9) -0.0036(12)
C10 0.0317(11) 0.0558(15) 0.0270(11) 0.0036(11) 0.0144(9) -0.0058(11)
C11 0.0239(10) 0.0390(13) 0.0341(12) -0.0008(10) 0.0092(9) -0.0038(9)
C12 0.0245(10) 0.0337(11) 0.0249(10) -0.0022(9) 0.0049(8) -0.0020(9)
C13 0.0238(9) 0.0282(10) 0.0219(10) -0.0016(8) 0.0072(8) -0.0002(8)
C14 0.0214(9) 0.0269(10) 0.0210(9) 0.0002(8) 0.0040(8) 0.0016(8)
C15 0.0286(10) 0.0355(12) 0.0249(10) -0.0049(9) 0.0027(9) 0.0060(9)
C16 0.0336(12) 0.0401(13) 0.0431(14) -0.0070(11) 0.0075(11) -0.0002(11)
C17 0.0513(16) 0.0414(14) 0.0376(14) 0.0035(12) -0.0024(12) 0.0095(12)
C18 0.0446(13) 0.0398(13) 0.0259(11) -0.0065(10) 0.0156(10) -0.0128(11)
C19 0.0625(18) 0.0388(15) 0.070(2) -0.0163(14) 0.0265(16) -0.0194(14)
C20 0.0404(13) 0.0507(15) 0.0306(12) 0.0037(11) 0.0081(10) 0.0027(12)
C21 0.0517(16) 0.0551(17) 0.0471(16) 0.0186(13) 0.0145(13) 0.0113(14)
C22 0.0584(19) 0.073(2) 0.0516(18) 0.0027(17) 0.0039(15) -0.0230(17)
C23 0.0337(11) 0.0360(12) 0.0254(10) -0.0076(9) 0.0067(9) 0.0033(10)
C24 0.0681(19) 0.0371(14) 0.0396(14) -0.0084(12) 0.0075(14) 0.0005(14)
N1 0.0193(8) 0.0311(9) 0.0182(8) -0.0014(7) 0.0007(6) -0.0008(7)
N2 0.0230(8) 0.0275(9) 0.0143(7) 0.0008(6) 0.0061(6) 0.0012(7)
N3 0.0321(10) 0.0345(10) 0.0279(10) -0.0026(8) 0.0033(8) 0.0060(8)
N4 0.0423(11) 0.0432(12) 0.0313(10) 0.0042(9) 0.0138(9) -0.0002(10)
O1 0.0219(7) 0.0498(10) 0.0221(8) -0.0025(7) 0.0017(6) -0.0021(7)
O2 0.0189(6) 0.0341(8) 0.0172(7) 0.0010(6) 0.0020(5) 0.0000(6)
O3 0.0251(7) 0.0383(9) 0.0177(7) 0.0009(6) 0.0038(6) -0.0010(6)
O4 0.0245(7) 0.0462(10) 0.0200(7) 0.0052(7) 0.0052(6) -0.0015(7)
O5 0.0215(7) 0.0421(9) 0.0197(7) 0.0020(6) 0.0030(6) 0.0006(6)
O6 0.0227(7) 0.0334(8) 0.0146(6) 0.0024(6) 0.0056(5) 0.0000(6)
O7 0.0289(8) 0.0343(8) 0.0266(8) -0.0012(7) 0.0009(6) 0.0050(7)
O8 0.0387(9) 0.0386(9) 0.0318(9) -0.0064(7) 0.0090(7) -0.0108(8)
O9 0.0433(10) 0.0343(9) 0.0304(8) -0.0034(7) 0.0090(7) -0.0041(8)
O10 0.0380(9) 0.0542(11) 0.0249(8) 0.0122(8) 0.0044(7) 0.0038(8)
O11 0.0320(8) 0.0351(9) 0.0201(7) -0.0042(6) 0.0053(6) 0.0017(7)
O12 0.0422(9) 0.0345(9) 0.0243(8) -0.0020(7) 0.0098(7) 0.0041(7)
O13 0.058(3) 0.044(2) 0.153(9) 0.011(3) -0.024(5) 0.002(3)
C25 0.027(2) 0.043(3) 0.057(3) 0.010(3) -0.006(2) -0.003(2)
N5 0.0493(19) 0.0410(17) 0.0374(17) 0.000 -0.0054(15) 0.000
C26 0.026(2) 0.086(5) 0.034(3) -0.001(3) 0.004(2) -0.006(3)
C27 0.070(5) 0.039(3) 0.097(6) -0.014(4) 0.018(4) 0.000(3)

loop_
_atom_type_symbol
_atom_type_description
_atom_type_scat_dispersion_real
_atom_type_scat_dispersion_imag
_atom_type_scat_source
C C 0.0033 0.0016 'International Tables Vol C Tables 4.2.6.8 and 6.1.1.4'
H H 0.0000 0.0000 'International Tables Vol C Tables 4.2.6.8 and 6.1.1.4'
N N 0.0061 0.0033 'International Tables Vol C Tables 4.2.6.8 and 6.1.1.4'
O O 0.0106 0.0060 'International Tables Vol C Tables 4.2.6.8 and 6.1.1.4'
Mn Mn 0.3368 0.7283 'International Tables Vol C Tables 4.2.6.8 and 6.1.1.4'
Dy Dy -0.1892 4.4098 'International Tables Vol C Tables 4.2.6.8 and 6.1.1.4'
K K 0.2009 0.2494 'International Tables Vol C Tables 4.2.6.8 and 6.1.1.4'

loop_
_geom_angle_atom_site_label_1
_geom_angle_atom_site_label_2
_geom_angle_atom_site_label_3
_geom_angle
_geom_angle_site_symmetry_1
_geom_angle_site_symmetry_3
O9 Dy1 O9 120.36(10) . 2_556
O9 Dy1 O12 78.97(6) . 2_556
O9 Dy1 O12 75.47(7) 2_556 2_556
O9 Dy1 O12 75.46(6) . .
O9 Dy1 O12 78.97(6) 2_556 .
O12 Dy1 O12 127.19(9) 2_556 .
O9 Dy1 O6 141.21(6) . .
O9 Dy1 O6 82.78(6) 2_556 .
O12 Dy1 O6 139.56(6) 2_556 .
O12 Dy1 O6 79.84(6) . .
O9 Dy1 O6 82.78(6) . 2_556
O9 Dy1 O6 141.21(6) 2_556 2_556
O12 Dy1 O6 79.84(6) 2_556 2_556
O12 Dy1 O6 139.57(5) . 2_556
O6 Dy1 O6 97.79(7) . 2_556
O9 Dy1 O2 80.84(6) . .
O9 Dy1 O2 143.27(6) 2_556 .
O12 Dy1 O2 140.97(6) 2_556 .
O12 Dy1 O2 78.33(6) . .
O6 Dy1 O2 65.06(5) . .
O6 Dy1 O2 64.69(5) 2_556 .
O9 Dy1 O2 143.27(6) . 2_556
O9 Dy1 O2 80.84(6) 2_556 2_556
O12 Dy1 O2 78.33(6) 2_556 2_556
O12 Dy1 O2 140.97(6) . 2_556
O6 Dy1 O2 64.69(5) . 2_556
O6 Dy1 O2 65.05(5) 2_556 2_556
O2 Dy1 O2 99.54(7) . 2_556
O9 Dy1 K1 119.82(5) . .
O9 Dy1 K1 119.82(5) 2_556 .
O12 Dy1 K1 116.41(5) 2_556 .
O12 Dy1 K1 116.41(5) . .
O6 Dy1 K1 48.89(4) . .
O6 Dy1 K1 48.89(4) 2_556 .
O2 Dy1 K1 49.77(4) . .
O2 Dy1 K1 49.77(4) 2_556 .
O10 K1 O10 151.53(9) 2_556 .
O10 K1 O7 86.02(5) 2_556 2_556
O10 K1 O7 90.53(5) . 2_556
O10 K1 O7 90.54(5) 2_556 .
O10 K1 O7 86.02(5) . .
O7 K1 O7 165.98(8) 2_556 .
O10 K1 O6 84.51(5) 2_556 2_556
O10 K1 O6 118.25(5) . 2_556
O7 K1 O6 130.26(5) 2_556 2_556
O7 K1 O6 62.69(5) . 2_556
O10 K1 O6 118.25(5) 2_556 .
O10 K1 O6 84.51(5) . .
O7 K1 O6 62.69(5) 2_556 .
O7 K1 O6 130.26(5) . .
O6 K1 O6 79.64(6) 2_556 .
O10 K1 O2 137.96(6) 2_556 .
O10 K1 O2 68.46(5) . .
O7 K1 O2 114.38(5) 2_556 .
O7 K1 O2 76.91(5) . .
O6 K1 O2 53.95(4) 2_556 .
O6 K1 O2 54.24(4) . .
O10 K1 O2 68.46(5) 2_556 2_556
O10 K1 O2 137.95(6) . 2_556
O7 K1 O2 76.91(5) 2_556 2_556
O7 K1 O2 114.38(5) . 2_556
O6 K1 O2 54.24(4) 2_556 2_556
O6 K1 O2 53.95(4) . 2_556
O2 K1 O2 80.44(6) . 2_556
O10 K1 N2 139.88(5) 2_556 .
O10 K1 N2 60.91(5) . .
O7 K1 N2 65.60(5) 2_556 .
O7 K1 N2 123.46(5) . .
O6 K1 N2 92.65(5) 2_556 .
O6 K1 N2 23.63(4) . .
O2 K1 N2 49.56(4) . .
O2 K1 N2 77.51(4) 2_556 .
O10 K1 N2 60.91(5) 2_556 2_556
O10 K1 N2 139.88(5) . 2_556
O7 K1 N2 123.46(5) 2_556 2_556
O7 K1 N2 65.60(5) . 2_556
O6 K1 N2 23.62(4) 2_556 2_556
O6 K1 N2 92.65(5) . 2_556
O2 K1 N2 77.51(4) . 2_556
O2 K1 N2 49.56(4) 2_556 2_556
N2 K1 N2 111.01(6) . 2_556
O10 K1 Mn1 43.92(5) 2_556 2_556
O10 K1 Mn1 164.50(5) . 2_556
O7 K1 Mn1 92.99(4) 2_556 2_556
O7 K1 Mn1 93.94(4) . 2_556
O6 K1 Mn1 49.43(3) 2_556 2_556
O6 K1 Mn1 83.71(3) . 2_556
O2 K1 Mn1 96.40(3) . 2_556
O2 K1 Mn1 29.91(3) 2_556 2_556
N2 K1 Mn1 107.12(3) . 2_556
N2 K1 Mn1 31.28(3) 2_556 2_556
O10 K1 Mn1 164.50(5) 2_556 .
O10 K1 Mn1 43.92(5) . .
O7 K1 Mn1 93.93(4) 2_556 .
O7 K1 Mn1 92.98(4) . .
O6 K1 Mn1 83.71(3) 2_556 .
O6 K1 Mn1 49.43(3) . .
O2 K1 Mn1 29.91(3) . .
O2 K1 Mn1 96.40(3) 2_556 .
N2 K1 Mn1 31.28(3) . .
N2 K1 Mn1 107.12(3) 2_556 .
Mn1 K1 Mn1 120.71(2) 2_556 .
O4 Mn1 O2 172.49(8) . .
O4 Mn1 O3 97.85(7) . .
O2 Mn1 O3 81.38(6) . .
O4 Mn1 N2 90.58(7) . .
O2 Mn1 N2 88.65(7) . .
O3 Mn1 N2 165.06(7) . .
O4 Mn1 O11 95.17(7) . .
O2 Mn1 O11 92.33(7) . .
O3 Mn1 O11 92.00(7) . .
N2 Mn1 O11 99.54(7) . .
O4 Mn1 K1 123.76(6) . .
O2 Mn1 K1 49.41(5) . .
O3 Mn1 K1 99.57(5) . .
N2 Mn1 K1 65.51(5) . .
O11 Mn1 K1 136.79(5) . .
O1 Mn2 O6 173.25(8) . 2_556
O1 Mn2 O5 97.81(7) . 2_556
O6 Mn2 O5 81.37(6) 2_556 2_556
O1 Mn2 N1 90.73(7) . .
O6 Mn2 N1 88.98(7) 2_556 .
O5 Mn2 N1 166.89(7) 2_556 .
O1 Mn2 O8 89.88(8) . .
O6 Mn2 O8 96.83(7) 2_556 .
O5 Mn2 O8 91.42(7) 2_556 .
N1 Mn2 O8 98.56(7) . .
O1 Mn2 O7 89.16(7) . .
O6 Mn2 O7 84.11(6) 2_556 .
O5 Mn2 O7 86.57(7) 2_556 .
N1 Mn2 O7 83.61(7) . .
O8 Mn2 O7 177.63(7) . .
O1 Mn2 K1 128.45(6) . .
O6 Mn2 K1 45.71(5) 2_556 .
O5 Mn2 K1 101.26(5) 2_556 .
N1 Mn2 K1 65.63(5) . .
O8 Mn2 K1 136.43(5) . .
O7 Mn2 K1 45.40(4) . .
O1 C1 C2 117.5(2) . .
O1 C1 C6 124.3(2) . .
C2 C1 C6 118.3(2) . .
C3 C2 C1 121.4(2) . .
C3 C2 H2 119.3 . .
C1 C2 H2 119.3 . .
C2 C3 C4 120.7(2) . .
C2 C3 H3 119.6 . .
C4 C3 H3 119.6 . .
C5 C4 C3 119.1(2) . .
C5 C4 H4 120.5 . .
C3 C4 H4 120.5 . .
C4 C5 C6 121.3(2) . .
C4 C5 H5 119.4 . .
C6 C5 H5 119.4 . .
C5 C6 C1 119.1(2) . .
C5 C6 C7 117.7(2) . .
C1 C6 C7 123.1(2) . .
O3 C7 N1 120.29(19) . .
O3 C7 C6 119.71(19) . .
N1 C7 C6 120.0(2) . .
O4 C8 C9 117.6(2) . .
O4 C8 C13 124.2(2) . .
C9 C8 C13 118.3(2) . .
C10 C9 C8 121.5(2) . .
C10 C9 H9 119.3 . .
C8 C9 H9 119.3 . .
C9 C10 C11 120.3(2) . .
C9 C10 H10 119.8 . .
C11 C10 H10 119.8 . .
C12 C11 C10 119.6(2) . .
C12 C11 H11 120.2 . .
C10 C11 H11 120.2 . .
C11 C12 C13 120.8(2) . .
C11 C12 H12 119.6 . .
C13 C12 H12 119.6 . .
C8 C13 C12 119.5(2) . .
C8 C13 C14 123.1(2) . .
C12 C13 C14 117.4(2) . .
O5 C14 N2 120.6(2) . .
O5 C14 C13 119.48(19) . .
N2 C14 C13 119.92(19) . .
O7 C15 N3 125.8(2) . .
O7 C15 H15 117.1 . .
N3 C15 H15 117.1 . .
N3 C16 H16A 109.5 . .
N3 C16 H16B 109.5 . .
H16A C16 H16B 109.5 . .
N3 C16 H16C 109.5 . .
H16A C16 H16C 109.5 . .
H16B C16 H16C 109.5 . .
N3 C17 H17A 109.5 . .
N3 C17 H17B 109.5 . .
H17A C17 H17B 109.5 . .
N3 C17 H17C 109.5 . .
H17A C17 H17C 109.5 . .
H17B C17 H17C 109.5 . .
O8 C18 O9 124.3(2) . .
O8 C18 C19 119.5(2) . .
O9 C18 C19 116.2(3) . .
C18 C19 H19A 109.5 . .
C18 C19 H19B 109.5 . .
H19A C19 H19B 109.5 . .
C18 C19 H19C 109.5 . .
H19A C19 H19C 109.5 . .
H19B C19 H19C 109.5 . .
C18 C19 H19D 109.5 . .
H19A C19 H19D 141.1 . .
H19B C19 H19D 56.3 . .
H19C C19 H19D 56.3 . .
C18 C19 H19E 109.5 . .
H19A C19 H19E 56.3 . .
H19B C19 H19E 141.1 . .
H19C C19 H19E 56.3 . .
H19D C19 H19E 109.5 . .
C18 C19 H19F 109.5 . .
H19A C19 H19F 56.3 . .
H19B C19 H19F 56.3 . .
H19C C19 H19F 141.1 . .
H19D C19 H19F 109.5 . .
H19E C19 H19F 109.5 . .
O10 C20 N4 127.2(3) . .
O10 C20 H20 116.4 . .
N4 C20 H20 116.4 . .
N4 C21 H21A 109.5 . .
N4 C21 H21B 109.5 . .
H21A C21 H21B 109.5 . .
N4 C21 H21C 109.5 . .
H21A C21 H21C 109.5 . .
H21B C21 H21C 109.5 . .
N4 C22 H22A 109.5 . .
N4 C22 H22B 109.5 . .
H22A C22 H22B 109.5 . .
N4 C22 H22C 109.5 . .
H22A C22 H22C 109.5 . .
H22B C22 H22C 109.5 . .
N4 C22 H22D 109.5 . .
H22A C22 H22D 141.1 . .
H22B C22 H22D 56.3 . .
H22C C22 H22D 56.3 . .
N4 C22 H22E 109.5 . .
H22A C22 H22E 56.3 . .
H22B C22 H22E 141.1 . .
H22C C22 H22E 56.3 . .
H22D C22 H22E 109.5 . .
N4 C22 H22F 109.5 . .
H22A C22 H22F 56.3 . .
H22B C22 H22F 56.3 . .
H22C C22 H22F 141.1 . .
H22D C22 H22F 109.5 . .
H22E C22 H22F 109.5 . .
O11 C23 O12 125.0(2) . .
O11 C23 C24 117.9(2) . .
O12 C23 C24 117.1(2) . .
C23 C24 H24A 109.5 . .
C23 C24 H24B 109.5 . .
H24A C24 H24B 109.5 . .
C23 C24 H24C 109.5 . .
H24A C24 H24C 109.5 . .
H24B C24 H24C 109.5 . .
C7 N1 O2 112.65(17) . .
C7 N1 Mn2 130.14(15) . .
O2 N1 Mn2 115.37(12) . .
C14 N2 O6 112.57(16) . .
C14 N2 Mn1 130.65(15) . .
O6 N2 Mn1 116.57(12) . .
C14 N2 K1 123.91(14) . .
O6 N2 K1 54.58(9) . .
Mn1 N2 K1 83.21(6) . .
C15 N3 C16 122.4(2) . .
C15 N3 C17 121.2(2) . .
C16 N3 C17 116.3(2) . .
C20 N4 C21 123.8(3) . .
C20 N4 C22 119.1(3) . .
C21 N4 C22 117.1(3) . .
C1 O1 Mn2 130.32(15) . .
N1 O2 Mn1 113.35(12) . .
N1 O2 Dy1 119.93(11) . .
Mn1 O2 Dy1 120.68(7) . .
N1 O2 K1 104.42(11) . .
Mn1 O2 K1 100.68(6) . .
Dy1 O2 K1 90.01(5) . .
C7 O3 Mn1 112.26(13) . .
C8 O4 Mn1 130.00(15) . .
C14 O5 Mn2 112.14(14) . 2_556
N2 O6 Mn2 113.04(12) . 2_556
N2 O6 Dy1 121.27(11) . .
Mn2 O6 Dy1 117.72(7) 2_556 .
N2 O6 K1 101.79(11) . .
Mn2 O6 K1 105.77(6) 2_556 .
Dy1 O6 K1 91.29(5) . .
C15 O7 Mn2 117.07(15) . .
C15 O7 K1 137.38(16) . .
Mn2 O7 K1 95.92(6) . .
C18 O8 Mn2 124.66(17) . .
C18 O9 Dy1 142.82(17) . .
C20 O10 K1 137.60(18) . .
C23 O11 Mn1 123.99(15) . .
C23 O12 Dy1 136.36(16) . .
O13 C25 N5 118.5(6) . .
O13 C25 H25 120.7 . .
N5 C25 H25 120.7 . .
C26 N5 C26 171.1(8) . 2_656
C26 N5 C25 46.1(4) . 2_656
C26 N5 C25 125.0(5) 2_656 2_656
C26 N5 C25 125.0(5) . .
C26 N5 C25 46.1(4) 2_656 .
C25 N5 C25 78.9(6) 2_656 .
C26 N5 C27 66.0(5) . 2_656
C26 N5 C27 122.6(5) 2_656 2_656
C25 N5 C27 111.5(4) 2_656 2_656
C25 N5 C27 163.1(5) . 2_656
C26 N5 C27 122.6(5) . .
C26 N5 C27 66.0(5) 2_656 .
C25 N5 C27 163.1(5) 2_656 .
C25 N5 C27 111.5(4) . .
C27 N5 C27 62.1(6) 2_656 .
N5 C26 H26A 109.5 . .
N5 C26 H26B 109.5 . .
N5 C26 H26C 109.5 . .
N5 C27 H27A 109.5 . .
N5 C27 H27B 109.5 . .
N5 C27 H27C 109.5 . .

loop_
_geom_bond_atom_site_label_1
_geom_bond_atom_site_label_2
_geom_bond_distance
_geom_bond_site_symmetry_2
Dy1 O9 2.2537(18) .
Dy1 O9 2.2537(18) 2_556
Dy1 O12 2.2878(17) 2_556
Dy1 O12 2.2878(17) .
Dy1 O6 2.4351(15) .
Dy1 O6 2.4351(15) 2_556
Dy1 O2 2.4549(15) .
Dy1 O2 2.4549(15) 2_556
Dy1 K1 3.8017(7) .
K1 O10 2.6789(17) 2_556
K1 O10 2.6789(17) .
K1 O7 2.7577(16) 2_556
K1 O7 2.7577(16) .
K1 O6 2.8653(17) 2_556
K1 O6 2.8653(16) .
K1 O2 2.9023(16) .
K1 O2 2.9024(16) 2_556
K1 N2 3.4417(18) .
K1 N2 3.4417(18) 2_556
K1 Mn1 3.7555(5) 2_556
K1 Mn1 3.7556(5) .
Mn1 O4 1.8463(16) .
Mn1 O2 1.9056(15) .
Mn1 O3 1.9550(16) .
Mn1 N2 1.9638(18) .
Mn1 O11 2.1384(17) .
Mn2 O1 1.8492(17) .
Mn2 O6 1.9118(15) 2_556
Mn2 O5 1.9518(16) 2_556
Mn2 N1 1.9655(19) .
Mn2 O8 2.1507(19) .
Mn2 O7 2.4206(18) .
C1 O1 1.336(3) .
C1 C2 1.401(3) .
C1 C6 1.413(3) .
C2 C3 1.373(4) .
C2 H2 0.9500 .
C3 C4 1.386(4) .
C3 H3 0.9500 .
C4 C5 1.386(3) .
C4 H4 0.9500 .
C5 C6 1.404(3) .
C5 H5 0.9500 .
C6 C7 1.471(3) .
C7 O3 1.299(3) .
C7 N1 1.311(3) .
C8 O4 1.337(3) .
C8 C9 1.401(3) .
C8 C13 1.406(3) .
C9 C10 1.381(4) .
C9 H9 0.9500 .
C10 C11 1.384(4) .
C10 H10 0.9500 .
C11 C12 1.383(3) .
C11 H11 0.9500 .
C12 C13 1.410(3) .
C12 H12 0.9500 .
C13 C14 1.470(3) .
C14 O5 1.294(3) .
C14 N2 1.313(3) .
C15 O7 1.233(3) .
C15 N3 1.319(3) .
C15 H15 0.9500 .
C16 N3 1.455(3) .
C16 H16A 0.9800 .
C16 H16B 0.9800 .
C16 H16C 0.9800 .
C17 N3 1.458(3) .
C17 H17A 0.9800 .
C17 H17B 0.9800 .
C17 H17C 0.9800 .
C18 O8 1.253(3) .
C18 O9 1.253(3) .
C18 C19 1.517(4) .
C19 H19A 0.9800 .
C19 H19B 0.9800 .
C19 H19C 0.9800 .
C19 H19D 0.9800 .
C19 H19E 0.9800 .
C19 H19F 0.9800 .
C20 O10 1.226(3) .
C20 N4 1.319(4) .
C20 H20 0.9500 .
C21 N4 1.425(4) .
C21 H21A 0.9800 .
C21 H21B 0.9800 .
C21 H21C 0.9800 .
C22 N4 1.476(4) .
C22 H22A 0.9800 .
C22 H22B 0.9800 .
C22 H22C 0.9800 .
C22 H22D 0.9800 .
C22 H22E 0.9800 .
C22 H22F 0.9800 .
C23 O11 1.251(3) .
C23 O12 1.268(3) .
C23 C24 1.511(4) .
C24 H24A 0.9800 .
C24 H24B 0.9800 .
C24 H24C 0.9800 .
N1 O2 1.412(2) .
N2 O6 1.409(2) .
O5 Mn2 1.9519(16) 2_556
O6 Mn2 1.9117(15) 2_556
O13 C25 1.220(8) .
C25 N5 1.406(6) .
C25 H25 0.9500 .
N5 C26 1.336(6) .
N5 C26 1.336(6) 2_656
N5 C25 1.406(6) 2_656
N5 C27 1.488(8) 2_656
N5 C27 1.488(7) .
C26 H26A 0.9800 .
C26 H26B 0.9800 .
C26 H26C 0.9800 .
C27 H27A 0.9800 .
C27 H27B 0.9800 .
C27 H27C 0.9800 .

loop_
_geom_torsion_atom_site_label_1
_geom_torsion_atom_site_label_2
_geom_torsion_atom_site_label_3
_geom_torsion_atom_site_label_4
_geom_torsion
_geom_torsion_site_symmetry_1
_geom_torsion_site_symmetry_4
O10 K1 Mn1 O4 -137.99(16) 2_556 .
O10 K1 Mn1 O4 37.99(8) . .
O7 K1 Mn1 O4 -48.68(7) 2_556 .
O7 K1 Mn1 O4 119.12(7) . .
O6 K1 Mn1 O4 -178.78(7) 2_556 .
O6 K1 Mn1 O4 -97.05(8) . .
O2 K1 Mn1 O4 176.07(9) . .
O2 K1 Mn1 O4 -125.94(7) 2_556 .
N2 K1 Mn1 O4 -73.07(9) . .
N2 K1 Mn1 O4 -175.51(7) 2_556 .
Mn1 K1 Mn1 O4 -144.51(6) 2_556 .
O10 K1 Mn1 O2 45.94(16) 2_556 .
O10 K1 Mn1 O2 -138.07(8) . .
O7 K1 Mn1 O2 135.25(7) 2_556 .
O7 K1 Mn1 O2 -56.95(7) . .
O6 K1 Mn1 O2 5.15(7) 2_556 .
O6 K1 Mn1 O2 86.88(7) . .
O2 K1 Mn1 O2 58.00(8) 2_556 .
N2 K1 Mn1 O2 110.86(8) . .
N2 K1 Mn1 O2 8.42(7) 2_556 .
Mn1 K1 Mn1 O2 39.42(6) 2_556 .
O10 K1 Mn1 O3 115.79(16) 2_556 .
O10 K1 Mn1 O3 -68.22(8) . .
O7 K1 Mn1 O3 -154.90(6) 2_556 .
O7 K1 Mn1 O3 12.90(6) . .
O6 K1 Mn1 O3 75.00(6) 2_556 .
O6 K1 Mn1 O3 156.73(7) . .
O2 K1 Mn1 O3 69.85(8) . .
O2 K1 Mn1 O3 127.85(6) 2_556 .
N2 K1 Mn1 O3 -179.29(8) . .
N2 K1 Mn1 O3 78.27(6) 2_556 .
Mn1 K1 Mn1 O3 109.27(5) 2_556 .
O10 K1 Mn1 N2 -64.92(16) 2_556 .
O10 K1 Mn1 N2 111.06(8) . .
O7 K1 Mn1 N2 24.39(7) 2_556 .
O7 K1 Mn1 N2 -167.81(7) . .
O6 K1 Mn1 N2 -105.71(7) 2_556 .
O6 K1 Mn1 N2 -23.99(7) . .
O2 K1 Mn1 N2 -110.86(8) . .
O2 K1 Mn1 N2 -52.87(7) 2_556 .
N2 K1 Mn1 N2 -102.45(8) 2_556 .
Mn1 K1 Mn1 N2 -71.44(6) 2_556 .
O10 K1 Mn1 O11 12.43(16) 2_556 .
O10 K1 Mn1 O11 -171.59(9) . .
O7 K1 Mn1 O11 101.74(8) 2_556 .
O7 K1 Mn1 O11 -90.46(8) . .
O6 K1 Mn1 O11 -28.36(7) 2_556 .
O6 K1 Mn1 O11 53.37(8) . .
O2 K1 Mn1 O11 -33.51(9) . .
O2 K1 Mn1 O11 24.49(7) 2_556 .
N2 K1 Mn1 O11 77.35(9) . .
N2 K1 Mn1 O11 -25.09(8) 2_556 .
Mn1 K1 Mn1 O11 5.91(7) 2_556 .
O10 K1 Mn2 O1 115.31(8) 2_556 .
O10 K1 Mn2 O1 -40.32(8) . .
O7 K1 Mn2 O1 -144.30(11) 2_556 .
O7 K1 Mn2 O1 35.96(9) . .
O6 K1 Mn2 O1 175.49(10) 2_556 .
O6 K1 Mn2 O1 -125.21(8) . .
O2 K1 Mn2 O1 -94.18(8) . .
O2 K1 Mn2 O1 -178.01(8) 2_556 .
N2 K1 Mn2 O1 -101.63(8) . .
N2 K1 Mn2 O1 145.23(8) 2_556 .
Mn1 K1 Mn2 O1 152.43(7) 2_556 .
Mn1 K1 Mn2 O1 -79.27(7) . .
O10 K1 Mn2 O6 -60.18(8) 2_556 2_556
O10 K1 Mn2 O6 144.19(8) . 2_556
O7 K1 Mn2 O6 40.21(10) 2_556 2_556
O7 K1 Mn2 O6 -139.53(8) . 2_556
O6 K1 Mn2 O6 59.30(9) . 2_556
O2 K1 Mn2 O6 90.33(8) . 2_556
O2 K1 Mn2 O6 6.50(7) 2_556 2_556
N2 K1 Mn2 O6 82.88(7) . 2_556
N2 K1 Mn2 O6 -30.26(8) 2_556 2_556
Mn1 K1 Mn2 O6 -23.06(6) 2_556 2_556
Mn1 K1 Mn2 O6 105.24(6) . 2_556
O10 K1 Mn2 O5 5.73(7) 2_556 2_556
O10 K1 Mn2 O5 -149.89(7) . 2_556
O7 K1 Mn2 O5 106.12(10) 2_556 2_556
O7 K1 Mn2 O5 -73.62(8) . 2_556
O6 K1 Mn2 O5 65.91(8) 2_556 2_556
O6 K1 Mn2 O5 125.22(6) . 2_556
O2 K1 Mn2 O5 156.24(7) . 2_556
O2 K1 Mn2 O5 72.41(6) 2_556 2_556
N2 K1 Mn2 O5 148.80(6) . 2_556
N2 K1 Mn2 O5 35.65(7) 2_556 2_556
Mn1 K1 Mn2 O5 42.85(5) 2_556 2_556
Mn1 K1 Mn2 O5 171.16(5) . 2_556
O10 K1 Mn2 N1 -174.68(8) 2_556 .
O10 K1 Mn2 N1 29.69(7) . .
O7 K1 Mn2 N1 -74.30(10) 2_556 .
O7 K1 Mn2 N1 105.97(8) . .
O6 K1 Mn2 N1 -114.50(9) 2_556 .
O6 K1 Mn2 N1 -55.20(7) . .
O2 K1 Mn2 N1 -24.17(7) . .
O2 K1 Mn2 N1 -108.00(7) 2_556 .
N2 K1 Mn2 N1 -31.62(7) . .
N2 K1 Mn2 N1 -144.76(8) 2_556 .
Mn1 K1 Mn2 N1 -137.57(6) 2_556 .
Mn1 K1 Mn2 N1 -9.26(6) . .
O10 K1 Mn2 O8 -98.51(9) 2_556 .
O10 K1 Mn2 O8 105.87(8) . .
O7 K1 Mn2 O8 1.88(11) 2_556 .
O7 K1 Mn2 O8 -177.86(9) . .
O6 K1 Mn2 O8 -38.32(9) 2_556 .
O6 K1 Mn2 O8 20.98(8) . .
O2 K1 Mn2 O8 52.01(8) . .
O2 K1 Mn2 O8 -31.82(8) 2_556 .
N2 K1 Mn2 O8 44.56(8) . .
N2 K1 Mn2 O8 -68.58(8) 2_556 .
Mn1 K1 Mn2 O8 -61.39(7) 2_556 .
Mn1 K1 Mn2 O8 66.92(7) . .
O10 K1 Mn2 O7 79.35(7) 2_556 .
O10 K1 Mn2 O7 -76.27(7) . .
O7 K1 Mn2 O7 179.74(3) 2_556 .
O6 K1 Mn2 O7 139.53(8) 2_556 .
O6 K1 Mn2 O7 -161.16(6) . .
O2 K1 Mn2 O7 -130.14(7) . .
O2 K1 Mn2 O7 146.03(6) 2_556 .
N2 K1 Mn2 O7 -137.58(6) . .
N2 K1 Mn2 O7 109.27(7) 2_556 .
Mn1 K1 Mn2 O7 116.47(6) 2_556 .
Mn1 K1 Mn2 O7 -115.22(6) . .
O1 C1 C2 C3 177.0(2) . .
C6 C1 C2 C3 -1.9(4) . .
C1 C2 C3 C4 -0.3(4) . .
C2 C3 C4 C5 1.5(4) . .
C3 C4 C5 C6 -0.5(4) . .
C4 C5 C6 C1 -1.8(4) . .
C4 C5 C6 C7 175.8(2) . .
O1 C1 C6 C5 -175.9(2) . .
C2 C1 C6 C5 2.9(4) . .
O1 C1 C6 C7 6.6(4) . .
C2 C1 C6 C7 -174.5(2) . .
C5 C6 C7 O3 4.5(3) . .
C1 C6 C7 O3 -178.1(2) . .
C5 C6 C7 N1 -175.4(2) . .
C1 C6 C7 N1 2.1(3) . .
O4 C8 C9 C10 -179.5(3) . .
C13 C8 C9 C10 0.6(4) . .
C8 C9 C10 C11 -0.2(5) . .
C9 C10 C11 C12 -0.1(4) . .
C10 C11 C12 C13 0.1(4) . .
O4 C8 C13 C12 179.4(2) . .
C9 C8 C13 C12 -0.7(4) . .
O4 C8 C13 C14 0.5(4) . .
C9 C8 C13 C14 -179.5(2) . .
C11 C12 C13 C8 0.3(4) . .
C11 C12 C13 C14 179.3(2) . .
C8 C13 C14 O5 -172.9(2) . .
C12 C13 C14 O5 8.2(3) . .
C8 C13 C14 N2 8.9(3) . .
C12 C13 C14 N2 -170.0(2) . .
O3 C7 N1 O2 3.2(3) . .
C6 C7 N1 O2 -176.94(19) . .
O3 C7 N1 Mn2 166.77(16) . .
C6 C7 N1 Mn2 -13.4(3) . .
O1 Mn2 N1 C7 13.0(2) . .
O6 Mn2 N1 C7 -160.2(2) 2_556 .
O5 Mn2 N1 C7 -117.8(3) 2_556 .
O8 Mn2 N1 C7 103.0(2) . .
O7 Mn2 N1 C7 -76.1(2) . .
K1 Mn2 N1 C7 -119.6(2) . .
O1 Mn2 N1 O2 176.22(14) . .
O6 Mn2 N1 O2 2.97(14) 2_556 .
O5 Mn2 N1 O2 45.4(4) 2_556 .
O8 Mn2 N1 O2 -93.79(14) . .
O7 Mn2 N1 O2 87.15(14) . .
K1 Mn2 N1 O2 43.61(12) . .
O5 C14 N2 O6 0.8(3) . .
C13 C14 N2 O6 179.05(18) . .
O5 C14 N2 Mn1 175.28(16) . .
C13 C14 N2 Mn1 -6.5(3) . .
O5 C14 N2 K1 62.4(3) . .
C13 C14 N2 K1 -119.43(18) . .
O4 Mn1 N2 C14 -2.4(2) . .
O2 Mn1 N2 C14 -174.9(2) . .
O3 Mn1 N2 C14 -126.9(3) . .
O11 Mn1 N2 C14 93.0(2) . .
K1 Mn1 N2 C14 -129.7(2) . .
O4 Mn1 N2 O6 171.90(14) . .
O2 Mn1 N2 O6 -0.63(14) . .
O3 Mn1 N2 O6 47.3(4) . .
O11 Mn1 N2 O6 -92.76(14) . .
K1 Mn1 N2 O6 44.59(12) . .
O4 Mn1 N2 K1 127.31(6) . .
O2 Mn1 N2 K1 -45.22(6) . .
O3 Mn1 N2 K1 2.7(3) . .
O11 Mn1 N2 K1 -137.36(5) . .
O10 K1 N2 C14 -66.79(19) 2_556 .
O10 K1 N2 C14 87.48(17) . .
O7 K1 N2 C14 -17.83(16) 2_556 .
O7 K1 N2 C14 149.91(15) . .
O6 K1 N2 C14 -151.42(16) 2_556 .
O6 K1 N2 C14 -95.13(19) . .
O2 K1 N2 C14 173.02(18) . .
O2 K1 N2 C14 -98.97(16) 2_556 .
N2 K1 N2 C14 -136.15(17) 2_556 .
Mn1 K1 N2 C14 -103.25(16) 2_556 .
Mn1 K1 N2 C14 135.28(19) . .
O10 K1 N2 O6 28.34(14) 2_556 .
O10 K1 N2 O6 -177.39(12) . .
O7 K1 N2 O6 77.29(11) 2_556 .
O7 K1 N2 O6 -114.96(11) . .
O6 K1 N2 O6 -56.29(12) 2_556 .
O2 K1 N2 O6 -91.85(11) . .
O2 K1 N2 O6 -3.84(10) 2_556 .
N2 K1 N2 O6 -41.02(9) 2_556 .
Mn1 K1 N2 O6 -8.13(11) 2_556 .
Mn1 K1 N2 O6 -129.60(13) . .
O10 K1 N2 Mn1 157.94(7) 2_556 .
O10 K1 N2 Mn1 -47.79(6) . .
O7 K1 N2 Mn1 -153.11(7) 2_556 .
O7 K1 N2 Mn1 14.64(8) . .
O6 K1 N2 Mn1 73.31(6) 2_556 .
O6 K1 N2 Mn1 129.60(13) . .
O2 K1 N2 Mn1 37.75(5) . .
O2 K1 N2 Mn1 125.76(6) 2_556 .
N2 K1 N2 Mn1 88.58(5) 2_556 .
Mn1 K1 N2 Mn1 121.47(5) 2_556 .
O7 C15 N3 C16 -4.1(4) . .
O7 C15 N3 C17 179.8(2) . .
O10 C20 N4 C21 -175.1(3) . .
O10 C20 N4 C22 2.9(4) . .
C2 C1 O1 Mn2 177.30(17) . .
C6 C1 O1 Mn2 -3.9(4) . .
O6 Mn2 O1 C1 83.5(6) 2_556 .
O5 Mn2 O1 C1 166.0(2) 2_556 .
N1 Mn2 O1 C1 -4.0(2) . .
O8 Mn2 O1 C1 -102.6(2) . .
O7 Mn2 O1 C1 79.6(2) . .
K1 Mn2 O1 C1 54.9(2) . .
C7 N1 O2 Mn1 -1.9(2) . .
Mn2 N1 O2 Mn1 -168.08(8) . .
C7 N1 O2 Dy1 -154.78(15) . .
Mn2 N1 O2 Dy1 39.07(17) . .
C7 N1 O2 K1 106.70(16) . .
Mn2 N1 O2 K1 -59.45(13) . .
O4 Mn1 O2 N1 85.1(5) . .
O3 Mn1 O2 N1 0.38(13) . .
N2 Mn1 O2 N1 169.22(14) . .
O11 Mn1 O2 N1 -91.29(13) . .
K1 Mn1 O2 N1 110.94(14) . .
O4 Mn1 O2 Dy1 -122.3(5) . .
O3 Mn1 O2 Dy1 153.00(9) . .
N2 Mn1 O2 Dy1 -38.16(9) . .
O11 Mn1 O2 Dy1 61.33(8) . .
K1 Mn1 O2 Dy1 -96.44(8) . .
O4 Mn1 O2 K1 -25.9(5) . .
O3 Mn1 O2 K1 -110.56(7) . .
N2 Mn1 O2 K1 58.27(7) . .
O11 Mn1 O2 K1 157.77(6) . .
O9 Dy1 O2 N1 36.05(13) . .
O9 Dy1 O2 N1 165.85(13) 2_556 .
O12 Dy1 O2 N1 -23.51(18) 2_556 .
O12 Dy1 O2 N1 112.97(14) . .
O6 Dy1 O2 N1 -162.91(14) . .
O6 Dy1 O2 N1 -50.25(13) 2_556 .
O2 Dy1 O2 N1 -106.71(14) 2_556 .
K1 Dy1 O2 N1 -106.71(14) . .
O9 Dy1 O2 Mn1 -114.79(9) . .
O9 Dy1 O2 Mn1 15.01(15) 2_556 .
O12 Dy1 O2 Mn1 -174.36(8) 2_556 .
O12 Dy1 O2 Mn1 -37.87(8) . .
O6 Dy1 O2 Mn1 46.25(8) . .
O6 Dy1 O2 Mn1 158.91(10) 2_556 .
O2 Dy1 O2 Mn1 102.45(9) 2_556 .
K1 Dy1 O2 Mn1 102.45(9) . .
O9 Dy1 O2 K1 142.76(6) . .
O9 Dy1 O2 K1 -87.44(10) 2_556 .
O12 Dy1 O2 K1 83.19(9) 2_556 .
O12 Dy1 O2 K1 -140.32(6) . .
O6 Dy1 O2 K1 -56.20(5) . .
O6 Dy1 O2 K1 56.46(5) 2_556 .
O2 Dy1 O2 K1 0.0 2_556 .
O10 K1 O2 N1 78.96(13) 2_556 .
O10 K1 O2 N1 -87.82(11) . .
O7 K1 O2 N1 -168.16(10) 2_556 .
O7 K1 O2 N1 3.05(11) . .
O6 K1 O2 N1 68.63(11) 2_556 .
O6 K1 O2 N1 173.12(13) . .
O2 K1 O2 N1 121.01(12) 2_556 .
N2 K1 O2 N1 -157.31(13) . .
N2 K1 O2 N1 70.54(11) 2_556 .
Mn1 K1 O2 N1 95.62(11) 2_556 .
Mn1 K1 O2 N1 -117.70(13) . .
O10 K1 O2 Mn1 -163.34(7) 2_556 .
O10 K1 O2 Mn1 29.88(6) . .
O7 K1 O2 Mn1 -50.45(7) 2_556 .
O7 K1 O2 Mn1 120.76(7) . .
O6 K1 O2 Mn1 -173.66(8) 2_556 .
O6 K1 O2 Mn1 -69.18(6) . .
O2 K1 O2 Mn1 -121.28(7) 2_556 .
N2 K1 O2 Mn1 -39.60(5) . .
N2 K1 O2 Mn1 -171.76(7) 2_556 .
Mn1 K1 O2 Mn1 -146.67(5) 2_556 .
O10 K1 O2 Dy1 -42.05(9) 2_556 .
O10 K1 O2 Dy1 151.17(6) . .
O7 K1 O2 Dy1 70.83(6) 2_556 .
O7 K1 O2 Dy1 -117.96(5) . .
O6 K1 O2 Dy1 -52.38(5) 2_556 .
O6 K1 O2 Dy1 52.10(4) . .
O2 K1 O2 Dy1 0.0 2_556 .
N2 K1 O2 Dy1 81.68(5) . .
N2 K1 O2 Dy1 -50.48(4) 2_556 .
Mn1 K1 O2 Dy1 -25.39(4) 2_556 .
Mn1 K1 O2 Dy1 121.28(7) . .
N1 C7 O3 Mn1 -2.9(3) . .
C6 C7 O3 Mn1 177.28(16) . .
O4 Mn1 O3 C7 -171.22(15) . .
O2 Mn1 O3 C7 1.23(15) . .
N2 Mn1 O3 C7 -47.4(4) . .
O11 Mn1 O3 C7 93.29(15) . .
K1 Mn1 O3 C7 -44.91(15) . .
C9 C8 O4 Mn1 166.97(19) . .
C13 C8 O4 Mn1 -13.1(3) . .
O2 Mn1 O4 C8 96.2(5) . .
O3 Mn1 O4 C8 179.9(2) . .
N2 Mn1 O4 C8 12.2(2) . .
O11 Mn1 O4 C8 -87.4(2) . .
K1 Mn1 O4 C8 72.8(2) . .
N2 C14 O5 Mn2 -4.6(3) . 2_556
C13 C14 O5 Mn2 177.15(16) . 2_556
C14 N2 O6 Mn2 3.5(2) . 2_556
Mn1 N2 O6 Mn2 -171.80(8) . 2_556
K1 N2 O6 Mn2 -112.99(12) . 2_556
C14 N2 O6 Dy1 -144.69(15) . .
Mn1 N2 O6 Dy1 40.03(17) . .
K1 N2 O6 Dy1 98.84(11) . .
C14 N2 O6 K1 116.47(16) . .
Mn1 N2 O6 K1 -58.81(13) . .
O9 Dy1 O6 N2 -16.49(18) . .
O9 Dy1 O6 N2 114.49(14) 2_556 .
O12 Dy1 O6 N2 171.90(12) 2_556 .
O12 Dy1 O6 N2 34.46(13) . .
O6 Dy1 O6 N2 -104.65(14) 2_556 .
O2 Dy1 O6 N2 -47.30(13) . .
O2 Dy1 O6 N2 -162.26(15) 2_556 .
K1 Dy1 O6 N2 -104.65(14) . .
O9 Dy1 O6 Mn2 -163.25(8) . 2_556
O9 Dy1 O6 Mn2 -32.27(8) 2_556 2_556
O12 Dy1 O6 Mn2 25.14(13) 2_556 2_556
O12 Dy1 O6 Mn2 -112.30(9) . 2_556
O6 Dy1 O6 Mn2 108.59(9) 2_556 2_556
O2 Dy1 O6 Mn2 165.94(10) . 2_556
O2 Dy1 O6 Mn2 50.98(7) 2_556 2_556
K1 Dy1 O6 Mn2 108.59(9) . 2_556
O9 Dy1 O6 K1 88.15(9) . .
O9 Dy1 O6 K1 -140.87(6) 2_556 .
O12 Dy1 O6 K1 -83.46(9) 2_556 .
O12 Dy1 O6 K1 139.11(6) . .
O6 Dy1 O6 K1 -0.002(1) 2_556 .
O2 Dy1 O6 K1 57.35(5) . .
O2 Dy1 O6 K1 -57.62(5) 2_556 .
O10 K1 O6 N2 -159.68(10) 2_556 .
O10 K1 O6 N2 2.29(11) . .
O7 K1 O6 N2 -91.16(11) 2_556 .
O7 K1 O6 N2 82.35(12) . .
O6 K1 O6 N2 122.35(12) 2_556 .
O2 K1 O6 N2 69.63(11) . .
O2 K1 O6 N2 175.36(12) 2_556 .
N2 K1 O6 N2 142.16(9) 2_556 .
Mn1 K1 O6 N2 172.19(11) 2_556 .
Mn1 K1 O6 N2 31.78(9) . .
O10 K1 O6 Mn2 -41.36(8) 2_556 2_556
O10 K1 O6 Mn2 120.61(7) . 2_556
O7 K1 O6 Mn2 27.16(6) 2_556 2_556
O7 K1 O6 Mn2 -159.33(6) . 2_556
O6 K1 O6 Mn2 -119.32(8) 2_556 2_556
O2 K1 O6 Mn2 -172.05(8) . 2_556
O2 K1 O6 Mn2 -66.32(6) 2_556 2_556
N2 K1 O6 Mn2 118.32(13) . 2_556
N2 K1 O6 Mn2 -99.52(6) 2_556 2_556
Mn1 K1 O6 Mn2 -69.49(5) 2_556 2_556
Mn1 K1 O6 Mn2 150.10(8) . 2_556
O10 K1 O6 Dy1 77.96(6) 2_556 .
O10 K1 O6 Dy1 -120.06(6) . .
O7 K1 O6 Dy1 146.49(6) 2_556 .
O7 K1 O6 Dy1 -40.00(7) . .
O6 K1 O6 Dy1 0.001(1) 2_556 .
O2 K1 O6 Dy1 -52.73(5) . .
O2 K1 O6 Dy1 53.01(5) 2_556 .
N2 K1 O6 Dy1 -122.35(12) . .
N2 K1 O6 Dy1 19.81(5) 2_556 .
Mn1 K1 O6 Dy1 49.83(3) 2_556 .
Mn1 K1 O6 Dy1 -90.57(4) . .
N3 C15 O7 Mn2 -173.84(19) . .
N3 C15 O7 K1 -37.2(4) . .
O1 Mn2 O7 C15 -0.51(17) . .
O6 Mn2 O7 C15 179.95(17) 2_556 .
O5 Mn2 O7 C15 -98.38(17) 2_556 .
N1 Mn2 O7 C15 90.32(17) . .
O8 Mn2 O7 C15 -66.5(16) . .
K1 Mn2 O7 C15 152.11(19) . .
O1 Mn2 O7 K1 -152.62(7) . .
O6 Mn2 O7 K1 27.84(6) 2_556 .
O5 Mn2 O7 K1 109.50(6) 2_556 .
N1 Mn2 O7 K1 -61.80(6) . .
O8 Mn2 O7 K1 141.4(16) . .
O10 K1 O7 C15 114.0(2) 2_556 .
O10 K1 O7 C15 -37.7(2) . .
O7 K1 O7 C15 38.4(2) 2_556 .
O6 K1 O7 C15 -162.5(2) 2_556 .
O6 K1 O7 C15 -117.1(2) . .
O2 K1 O7 C15 -106.5(2) . .
O2 K1 O7 C15 -179.5(2) 2_556 .
N2 K1 O7 C15 -88.7(2) . .
N2 K1 O7 C15 171.4(2) 2_556 .
Mn1 K1 O7 C15 157.8(2) 2_556 .
Mn1 K1 O7 C15 -81.1(2) . .
O10 K1 O7 Mn2 -103.96(6) 2_556 .
O10 K1 O7 Mn2 104.33(6) . .
O7 K1 O7 Mn2 -179.55(5) 2_556 .
O6 K1 O7 Mn2 -20.42(4) 2_556 .
O6 K1 O7 Mn2 24.96(8) . .
O2 K1 O7 Mn2 35.53(5) . .
O2 K1 O7 Mn2 -37.46(7) 2_556 .
N2 K1 O7 Mn2 53.39(7) . .
N2 K1 O7 Mn2 -46.52(5) 2_556 .
Mn1 K1 O7 Mn2 -60.13(5) 2_556 .
Mn1 K1 O7 Mn2 60.94(5) . .
O9 C18 O8 Mn2 9.4(4) . .
C19 C18 O8 Mn2 -167.6(2) . .
O1 Mn2 O8 C18 130.7(2) . .
O6 Mn2 O8 C18 -50.0(2) 2_556 .
O5 Mn2 O8 C18 -131.5(2) 2_556 .
N1 Mn2 O8 C18 40.0(2) . .
O7 Mn2 O8 C18 -163.3(15) . .
K1 Mn2 O8 C18 -23.5(2) . .
O8 C18 O9 Dy1 36.0(4) . .
C19 C18 O9 Dy1 -146.9(2) . .
O9 Dy1 O9 C18 124.6(3) 2_556 .
O12 Dy1 O9 C18 58.8(3) 2_556 .
O12 Dy1 O9 C18 -167.8(3) . .
O6 Dy1 O9 C18 -115.7(3) . .
O6 Dy1 O9 C18 -22.2(3) 2_556 .
O2 Dy1 O9 C18 -87.6(3) . .
O2 Dy1 O9 C18 6.1(3) 2_556 .
K1 Dy1 O9 C18 -55.4(3) . .
N4 C20 O10 K1 89.2(4) . .
O10 K1 O10 C20 -53.2(3) 2_556 .
O7 K1 O10 C20 -135.8(3) 2_556 .
O7 K1 O10 C20 30.6(3) . .
O6 K1 O10 C20 86.6(3) 2_556 .
O6 K1 O10 C20 161.7(3) . .
O2 K1 O10 C20 108.1(3) . .
O2 K1 O10 C20 153.3(3) 2_556 .
N2 K1 O10 C20 162.8(3) . .
N2 K1 O10 C20 74.1(3) 2_556 .
Mn1 K1 O10 C20 121.0(3) 2_556 .
Mn1 K1 O10 C20 129.1(3) . .
O12 C23 O11 Mn1 -12.2(3) . .
C24 C23 O11 Mn1 168.93(19) . .
O4 Mn1 O11 C23 138.66(19) . .
O2 Mn1 O11 C23 -41.82(19) . .
O3 Mn1 O11 C23 -123.27(19) . .
N2 Mn1 O11 C23 47.2(2) . .
K1 Mn1 O11 C23 -17.0(2) . .
O11 C23 O12 Dy1 60.9(4) . .
C24 C23 O12 Dy1 -120.2(3) . .
O9 Dy1 O12 C23 52.9(2) . .
O9 Dy1 O12 C23 178.6(3) 2_556 .
O12 Dy1 O12 C23 116.5(2) 2_556 .
O6 Dy1 O12 C23 -96.9(2) . .
O6 Dy1 O12 C23 -6.8(3) 2_556 .
O2 Dy1 O12 C23 -30.5(2) . .
O2 Dy1 O12 C23 -121.3(2) 2_556 .
K1 Dy1 O12 C23 -63.5(2) . .
O13 C25 N5 C26 8.4(8) . .
O13 C25 N5 C26 -172.0(8) . 2_656
O13 C25 N5 C25 11.3(4) . 2_656
O13 C25 N5 C27 -118.4(14) . 2_656
O13 C25 N5 C27 177.4(6) . .
